data_4513985
loop_
_publ_author_name
'Lu, Zhiyao'
'Williams, Travis J.'

_publ_section_title
;
 Di(carbene)-Supported Nickel Systems for CO2Reduction Under Ambient
 Conditions
;
_journal_issue 10
_journal_name_full 'ACS Catalysis'
_journal_page_first 6670
_journal_paper_doi 10.1021/acscatal.6b02101
_journal_volume 6
_journal_year 2016
_chemical_formula_moiety 'C16 H24 N8 Ni, 2(I)'
_chemical_formula_sum 'C16 H24 I2 N8 Ni'
_chemical_formula_weight 640.94
_chemical_name_common Zhiyao100315
_space_group_crystal_system triclinic
_space_group_IT_number 2
_space_group_name_Hall '-P 1'
_space_group_name_H-M_alt 'P -1'
_symmetry_space_group_name_Hall '-P 1'
_symmetry_space_group_name_H-M 'P -1'
_atom_sites_solution_hydrogens mixed
_cell_angle_alpha 113.763(2)
_cell_angle_beta 101.750(2)
_cell_angle_gamma 91.594(2)
_cell_formula_units_Z 1
_cell_length_a 8.3462(2)
_cell_length_b 8.4556(2)
_cell_length_c 8.7960(2)
_cell_measurement_reflns_used 4907
_cell_measurement_temperature 100.(2)
_cell_measurement_theta_max 68.2152
_cell_measurement_theta_min 5.4552
_cell_volume 552.02(2)
_computing_cell_refinement 'APEX3 v2016.1-0 (Bruker AXS, 2016)'
_computing_data_collection 'Bruker Instrument Service v2012.12.0.3 (Bruker AXS, 2012'
_computing_data_reduction 'SAINT V8.37A (Bruker AXS, 2013)'
_computing_molecular_graphics 'shelXle (C.B. Huebschle, rev 758)'
_computing_publication_material 'SHELXTL XL 2014/7 (Bruker AXS, 2014)'
_computing_structure_refinement 'SHELXTL XL 2014/7 (Bruker AXS, 2014)'
_computing_structure_solution 'SHELXTL XT 2014/4 (Bruker AXS, 2014)'
_diffrn_ambient_temperature 100.(2)
_diffrn_detector_area_resol_mean 8.3333
_diffrn_measured_fraction_theta_full 0.927
_diffrn_measured_fraction_theta_max 0.927
_diffrn_measurement_device_type 'Bruker APEX II CCD'
_diffrn_measurement_method 'omega- and phi-scans'
_diffrn_radiation_monochromator 'multi-layer optics'
_diffrn_radiation_type 'CuK\a '
_diffrn_radiation_wavelength 1.54184
_diffrn_reflns_av_R_equivalents 0.0448
_diffrn_reflns_av_unetI/netI 0.0400
_diffrn_reflns_limit_h_max 9
_diffrn_reflns_limit_h_min -10
_diffrn_reflns_limit_k_max 10
_diffrn_reflns_limit_k_min -10
_diffrn_reflns_limit_l_max 10
_diffrn_reflns_limit_l_min -10
_diffrn_reflns_number 7157
_diffrn_reflns_theta_full 68.33
_diffrn_reflns_theta_max 68.33
_diffrn_reflns_theta_min 5.46
_diffrn_source 'IuS microsource'
_exptl_absorpt_coefficient_mu 23.368
_exptl_absorpt_correction_T_max 0.65
_exptl_absorpt_correction_T_min 0.21
_exptl_absorpt_correction_type multi-scan
_exptl_absorpt_process_details 'SADABS 2014/5 (Bruker AXS, 2014)'
_exptl_crystal_colour 'clear colourless'
_exptl_crystal_density_diffrn 1.928
_exptl_crystal_density_method 'not measured'
_exptl_crystal_description prism
_exptl_crystal_F_000 310
_exptl_crystal_size_max 0.130
_exptl_crystal_size_mid 0.120
_exptl_crystal_size_min 0.020
_refine_diff_density_max 1.951
_refine_diff_density_min -0.696
_refine_ls_extinction_method none
_refine_ls_goodness_of_fit_ref 1.154
_refine_ls_hydrogen_treatment mixed
_refine_ls_matrix_type full
_refine_ls_number_parameters 132
_refine_ls_number_reflns 1874
_refine_ls_number_restraints 2
_refine_ls_restrained_S_all 1.153
_refine_ls_R_factor_all 0.0468
_refine_ls_R_factor_gt 0.0428
_refine_ls_shift/su_max 0.000
_refine_ls_shift/su_mean 0.000
_refine_ls_structure_factor_coef Fsqd
_refine_ls_weighting_details 'w=1/[\s^2^(Fo^2^)+(0.0762P)^2^+0.8108P] where P=(Fo^2^+2Fc^2^)/3'
_refine_ls_weighting_scheme calc
_refine_ls_wR_factor_gt 0.1156
_refine_ls_wR_factor_ref 0.1189
_reflns_number_gt 1711
_reflns_number_total 1874
_reflns_threshold_expression 'I > 2\s(I)'
_cod_data_source_file cs6b02101_si_006.cif
_cod_data_source_block Zhiyao100315
_cod_database_code 4513985

loop_
_space_group_symop_operation_xyz
'x, y, z'
'-x, -y, -z'

loop_
_atom_site_type_symbol
_atom_site_label
_atom_site_fract_x
_atom_site_fract_y
_atom_site_fract_z
_atom_site_U_iso_or_equiv
_atom_site_adp_type
_atom_site_calc_flag
_atom_site_refinement_flags_adp
_atom_site_refinement_flags_occupancy
_atom_site_refinement_flags_posn
_atom_site_occupancy
I I1 0.14679(5) 0.24377(5) -0.01961(4) 0.0291(2) Uani d . . . 1
Ni Ni1 0.5 0.5 0.5 0.0125(3) Uani d . P S 1
C C1 0.5993(7) 0.7116(7) 0.5149(7) 0.0160(11) Uani d . . . 1
C C2 0.6838(8) 0.9286(7) 0.4502(9) 0.0240(13) Uani d . . . 1
H H2 0.6953 0.9947 0.3868 0.029 Uiso calc U . R 1
C C3 0.7568(8) 0.9714(7) 0.6134(9) 0.0239(13) Uani d . . . 1
H H3 0.8307 1.073 0.6886 0.029 Uiso calc U . R 1
C C4 0.4860(8) 0.6800(8) 0.2186(8) 0.0233(13) Uani d . . . 1
H H4A 0.5484 0.683 0.1366 0.035 Uiso calc U . R 1
H H4B 0.387 0.7378 0.2073 0.035 Uiso calc U . R 1
H H4C 0.4539 0.5587 0.1958 0.035 Uiso calc U . R 1
C C5 0.2979(7) 0.5977(7) 0.5174(7) 0.0155(11) Uani d . . . 1
C C6 0.0947(8) 0.7473(8) 0.6197(8) 0.0207(12) Uani d . . . 1
H H6 0.0352 0.8175 0.6983 0.025 Uiso calc U . R 1
C C7 0.0458(8) 0.6766(8) 0.4507(8) 0.0214(13) Uani d . . . 1
H H7 -0.0557 0.6862 0.3847 0.026 Uiso calc U . R 1
C C8 0.3408(10) 0.7444(10) 0.8346(8) 0.0319(16) Uani d . . . 1
H H8A 0.3384 0.8681 0.9043 0.048 Uiso calc U . R 1
H H8B 0.4554 0.7216 0.8353 0.048 Uiso calc U . R 1
H H8C 0.2901 0.6741 0.8817 0.048 Uiso calc U . R 1
N N1 0.5875(6) 0.7691(6) 0.3901(7) 0.0187(10) Uani d . . . 1
N N2 0.7034(7) 0.8378(6) 0.6514(7) 0.0190(10) Uani d . . D 1
N N3 0.2494(7) 0.6988(6) 0.6595(6) 0.0180(10) Uani d . . . 1
H H1N 0.732(9) 0.816(9) 0.744(6) 0.022 Uiso d U . D 1
N N4 0.1703(6) 0.5868(6) 0.3892(6) 0.0180(10) Uani d . . D 1
H H2N 0.164(10) 0.532(8) 0.277(3) 0.022 Uiso d U . D 1

loop_
_atom_site_aniso_label
_atom_site_aniso_U_11
_atom_site_aniso_U_22
_atom_site_aniso_U_33
_atom_site_aniso_U_12
_atom_site_aniso_U_13
_atom_site_aniso_U_23
I1 0.0314(3) 0.0305(3) 0.0177(3) -0.00180(18) 0.00244(18) 0.00427(17)
Ni1 0.0106(7) 0.0130(6) 0.0145(6) 0.0007(5) 0.0039(5) 0.0060(5)
C1 0.013(3) 0.016(2) 0.019(3) 0.004(2) 0.005(2) 0.006(2)
C2 0.023(3) 0.017(3) 0.036(3) -0.003(2) 0.006(3) 0.015(2)
C3 0.016(3) 0.016(3) 0.036(3) -0.004(2) 0.004(3) 0.008(2)
C4 0.025(3) 0.027(3) 0.016(3) 0.000(3) 0.003(3) 0.009(2)
C5 0.016(3) 0.013(2) 0.018(3) 0.000(2) 0.005(2) 0.007(2)
C6 0.013(3) 0.021(3) 0.031(3) 0.006(2) 0.009(3) 0.011(2)
C7 0.013(3) 0.025(3) 0.028(3) 0.001(2) 0.003(3) 0.014(2)
C8 0.028(4) 0.045(4) 0.015(3) 0.012(3) 0.005(3) 0.005(3)
N1 0.015(3) 0.020(2) 0.022(2) 0.000(2) 0.003(2) 0.010(2)
N2 0.017(3) 0.019(2) 0.020(2) 0.001(2) -0.001(2) 0.0087(19)
N3 0.017(3) 0.019(2) 0.017(2) 0.0024(19) 0.004(2) 0.0061(18)
N4 0.013(3) 0.023(2) 0.018(2) 0.001(2) 0.002(2) 0.0098(19)

loop_
_atom_type_symbol
_atom_type_description
_atom_type_scat_dispersion_real
_atom_type_scat_dispersion_imag
_atom_type_scat_source
I I -0.3257 6.8362 'International Tables Vol C Tables 4.2.6.8 and 6.1.1.4'
Ni Ni -3.0029 0.5091 'International Tables Vol C Tables 4.2.6.8 and 6.1.1.4'
C C 0.0181 0.0091 'International Tables Vol C Tables 4.2.6.8 and 6.1.1.4'
H H 0.0000 0.0000 'International Tables Vol C Tables 4.2.6.8 and 6.1.1.4'
N N 0.0311 0.0180 'International Tables Vol C Tables 4.2.6.8 and 6.1.1.4'

loop_
_geom_angle_atom_site_label_1
_geom_angle_atom_site_label_2
_geom_angle_atom_site_label_3
_geom_angle_site_symmetry_1
_geom_angle_site_symmetry_3
_geom_angle
C1 Ni1 C1 2_666 . 180.0
C1 Ni1 C5 2_666 2_666 89.5(2)
C1 Ni1 C5 . 2_666 90.5(2)
C1 Ni1 C5 2_666 . 90.5(2)
C1 Ni1 C5 . . 89.5(2)
C5 Ni1 C5 2_666 . 180.0
N2 C1 N1 . . 103.8(5)
N2 C1 Ni1 . . 127.8(4)
N1 C1 Ni1 . . 128.3(4)
C3 C2 N1 . . 107.2(5)
C3 C2 H2 . . 126.4
N1 C2 H2 . . 126.4
C2 C3 N2 . . 106.2(5)
C2 C3 H3 . . 126.9
N2 C3 H3 . . 126.9
N1 C4 H4A . . 109.5
N1 C4 H4B . . 109.5
H4A C4 H4B . . 109.5
N1 C4 H4C . . 109.5
H4A C4 H4C . . 109.5
H4B C4 H4C . . 109.5
N3 C5 N4 . . 103.2(5)
N3 C5 Ni1 . . 128.6(4)
N4 C5 Ni1 . . 128.1(4)
C7 C6 N3 . . 106.7(6)
C7 C6 H6 . . 126.7
N3 C6 H6 . . 126.7
C6 C7 N4 . . 106.8(6)
C6 C7 H7 . . 126.6
N4 C7 H7 . . 126.6
N3 C8 H8A . . 109.5
N3 C8 H8B . . 109.5
H8A C8 H8B . . 109.5
N3 C8 H8C . . 109.5
H8A C8 H8C . . 109.5
H8B C8 H8C . . 109.5
C1 N1 C2 . . 110.9(5)
C1 N1 C4 . . 125.0(5)
C2 N1 C4 . . 124.1(5)
C1 N2 C3 . . 111.8(5)
C1 N2 H1N . . 116.(5)
C3 N2 H1N . . 132.(5)
C5 N3 C6 . . 111.5(5)
C5 N3 C8 . . 125.4(5)
C6 N3 C8 . . 123.0(5)
C5 N4 C7 . . 111.8(5)
C5 N4 H2N . . 127.(5)
C7 N4 H2N . . 122.(5)

loop_
_geom_bond_atom_site_label_1
_geom_bond_atom_site_label_2
_geom_bond_site_symmetry_2
_geom_bond_distance
Ni1 C1 2_666 1.895(6)
Ni1 C1 . 1.895(6)
Ni1 C5 2_666 1.905(6)
Ni1 C5 . 1.905(6)
C1 N2 . 1.351(8)
C1 N1 . 1.356(8)
C2 C3 . 1.332(10)
C2 N1 . 1.391(8)
C2 H2 . 0.95
C3 N2 . 1.388(8)
C3 H3 . 0.95
C4 N1 . 1.445(8)
C4 H4A . 0.98
C4 H4B . 0.98
C4 H4C . 0.98
C5 N3 . 1.349(8)
C5 N4 . 1.356(8)
C6 C7 . 1.326(9)
C6 N3 . 1.385(8)
C6 H6 . 0.95
C7 N4 . 1.375(9)
C7 H7 . 0.95
C8 N3 . 1.460(8)
C8 H8A . 0.98
C8 H8B . 0.98
C8 H8C . 0.98
N2 H1N . 0.90(2)
N4 H2N . 0.89(2)

loop_
_geom_torsion_atom_site_label_1
_geom_torsion_atom_site_label_2
_geom_torsion_atom_site_label_3
_geom_torsion_atom_site_label_4
_geom_torsion_site_symmetry_1
_geom_torsion
C5 Ni1 C1 N2 2_666 -76.8(6)
C5 Ni1 C1 N2 . 103.2(6)
C5 Ni1 C1 N1 2_666 100.5(6)
C5 Ni1 C1 N1 . -79.5(6)
N1 C2 C3 N2 . -0.4(7)
N3 C6 C7 N4 . -0.2(7)
N2 C1 N1 C2 . 0.1(7)
Ni1 C1 N1 C2 . -177.8(5)
N2 C1 N1 C4 . -178.5(6)
Ni1 C1 N1 C4 . 3.6(9)
C3 C2 N1 C1 . 0.2(8)
C3 C2 N1 C4 . 178.8(6)
N1 C1 N2 C3 . -0.3(7)
Ni1 C1 N2 C3 . 177.5(5)
C2 C3 N2 C1 . 0.5(8)
N4 C5 N3 C6 . 0.8(6)
Ni1 C5 N3 C6 . 178.8(4)
N4 C5 N3 C8 . 177.0(6)
Ni1 C5 N3 C8 . -5.0(9)
C7 C6 N3 C5 . -0.4(7)
C7 C6 N3 C8 . -176.7(6)
N3 C5 N4 C7 . -0.9(6)
Ni1 C5 N4 C7 . -178.9(4)
C6 C7 N4 C5 . 0.7(7)
